data_4071126
loop_
_publ_author_name
'Montigny, Fr\'ed\'eric de'
'Argouarch, Gilles'
'Roisnel, Thierry'
'Toupet, Loic'
'Lapinte, Claude'
'Lam, Sally Chan-Fung'
'Tao, Chi-Hang'
'Yam, Vivian Wing-Wah'

_publ_section_title
;
 Syntheses, Structures, and Properties of Some Piano-Stool Iron Acetylides
 Bearing a Functional Anthracenyl Group
;
_journal_issue 8
_journal_name_full Organometallics
_journal_page_first 1912
_journal_paper_doi 10.1021/om701278e
_journal_volume 27
_journal_year 2008
_chemical_compound_source 'synthesis as described'
_chemical_formula_moiety 'C53 H47 Fe1 N1 P2, C6 N4'
_chemical_formula_sum 'C59 H47 Fe N5 P2'
_chemical_formula_weight 943.81
_chemical_name_systematic
;
 ?
;
_space_group_IT_number 14
_symmetry_cell_setting monoclinic
_symmetry_Int_Tables_number 14
_symmetry_space_group_name_Hall '-P 2yn'
_symmetry_space_group_name_H-M 'P 1 21/n 1'
_atom_sites_solution_hydrogens geom
_atom_sites_solution_primary direct
_atom_sites_solution_secondary difmap
_audit_conform_dict_location ftp://ftp.iucr.org/pub/cif_core.dic
_audit_conform_dict_name cif_core.dic
_audit_conform_dict_version 2.3
_audit_creation_date 2007-11-06T12:17:51-00:00
_audit_creation_method 'WinGX routine CIF_UPDATE'
_cell_angle_alpha 90
_cell_angle_beta 108.092(5)
_cell_angle_gamma 90
_cell_formula_units_Z 4
_cell_length_a 12.113(2)
_cell_length_b 24.413(4)
_cell_length_c 16.942(3)
_cell_measurement_reflns_used 8680
_cell_measurement_temperature 100(2)
_cell_measurement_theta_max 27.53
_cell_measurement_theta_min 2.47
_cell_measurement_wavelength 0.71073
_cell_volume 4762.3(14)
_computing_cell_refinement 'Bruker SMART, 2006'
_computing_data_collection 'Bruker SMART, 2006'
_computing_data_reduction 'Bruker SAINT, 2006'
_computing_molecular_graphics 'Ortep-3 for Windows (Farrugia, 1997)'
_computing_publication_material 'WinGX publication routines (Farrugia, 1999)'
_computing_structure_refinement 'SHELXL-97 (Sheldrick, 1997)'
_computing_structure_solution 'SIR97 (Altomare et al., 1999)'
_diffrn_ambient_temperature 100(2)
_diffrn_detector 'CCD plate'
_diffrn_measured_fraction_theta_full 0.998
_diffrn_measured_fraction_theta_max 0.998
_diffrn_measurement_device_type 'APEXII, Bruker-AXS'
_diffrn_measurement_method 'CCD rotation images, thin slices'
_diffrn_radiation_monochromator graphite
_diffrn_radiation_probe x-ray
_diffrn_radiation_type MoK\a
_diffrn_radiation_wavelength 0.71073
_diffrn_reflns_av_R_equivalents 0.0372
_diffrn_reflns_av_unetI/netI 0.0284
_diffrn_reflns_limit_h_max 15
_diffrn_reflns_limit_h_min -11
_diffrn_reflns_limit_k_max 29
_diffrn_reflns_limit_k_min -31
_diffrn_reflns_limit_l_max 19
_diffrn_reflns_limit_l_min -22
_diffrn_reflns_number 56376
_diffrn_reflns_theta_full 27.48
_diffrn_reflns_theta_max 27.48
_diffrn_reflns_theta_min 2.98
_exptl_absorpt_coefficient_mu 0.430
_exptl_absorpt_correction_T_max 0.938
_exptl_absorpt_correction_T_min 0.780
_exptl_absorpt_correction_type multi-scan
_exptl_absorpt_process_details
;
  [Sheldrick, G.M. (2002). SADABS Bruker AXS Inc., Madison, Wisconsin, USA]
;
_exptl_crystal_colour black
_exptl_crystal_density_diffrn 1.316
_exptl_crystal_density_method 'not measured'
_exptl_crystal_description prism
_exptl_crystal_F_000 1968
_exptl_crystal_size_max 0.55
_exptl_crystal_size_mid 0.25
_exptl_crystal_size_min 0.15
_refine_diff_density_max 0.461
_refine_diff_density_min -0.312
_refine_diff_density_rms 0.055
_refine_ls_extinction_method none
_refine_ls_goodness_of_fit_ref 1.057
_refine_ls_hydrogen_treatment constr
_refine_ls_matrix_type full
_refine_ls_number_parameters 604
_refine_ls_number_reflns 10903
_refine_ls_number_restraints 0
_refine_ls_restrained_S_all 1.057
_refine_ls_R_factor_all 0.0385
_refine_ls_R_factor_gt 0.0323
_refine_ls_shift/su_max 0.002
_refine_ls_shift/su_mean 0
_refine_ls_structure_factor_coef Fsqd
_refine_ls_weighting_details 'calc w=1/[\s^2^(Fo^2^)+(0.0494P)^2^+2.2770P] where P=(Fo^2^+2Fc^2^)/3'
_refine_ls_weighting_scheme calc
_refine_ls_wR_factor_gt 0.0901
_refine_ls_wR_factor_ref 0.0932
_reflns_number_gt 9484
_reflns_number_total 10903
_reflns_threshold_expression >2sigma(I)
_cod_data_source_file om701278e-file004.cif
_cod_data_source_block job
_cod_original_sg_symbol_H-M 'P 21/n'
_cod_database_code 4071126

loop_
_symmetry_equiv_pos_as_xyz
'x, y, z'
'-x+1/2, y+1/2, -z+1/2'
'-x, -y, -z'
'x-1/2, -y-1/2, z-1/2'

loop_
_atom_site_label
_atom_site_type_symbol
_atom_site_fract_x
_atom_site_fract_y
_atom_site_fract_z
_atom_site_U_iso_or_equiv
_atom_site_adp_type
_atom_site_occupancy
_atom_site_calc_flag
_atom_site_refinement_flags
Fe1 Fe 0.819121(17) 0.408587(8) 0.241682(11) 0.00990(6) Uani 1 d .
P1 P 0.73816(3) 0.490488(14) 0.19340(2) 0.01070(8) Uani 1 d .
P2 P 0.63214(3) 0.379509(14) 0.20578(2) 0.01076(8) Uani 1 d .
C1 C 0.91833(12) 0.38688(6) 0.15934(9) 0.0142(3) Uani 1 d .
C2 C 0.88571(12) 0.33782(6) 0.19187(9) 0.0146(3) Uani 1 d .
C3 C 0.93251(13) 0.33978(6) 0.28010(9) 0.0161(3) Uani 1 d .
C4 C 0.99674(12) 0.38944(6) 0.30231(9) 0.0159(3) Uani 1 d .
C5 C 0.98749(12) 0.41903(6) 0.22807(9) 0.0145(3) Uani 1 d .
C6 C 0.90484(14) 0.39787(7) 0.07004(9) 0.0218(3) Uani 1 d .
H6A H 0.9341 0.4346 0.0644 0.033 Uiso 0.5 calc PR
H6B H 0.8225 0.3955 0.0374 0.033 Uiso 0.5 calc PR
H6C H 0.949 0.3707 0.0498 0.033 Uiso 0.5 calc PR
H6D H 0.8697 0.3659 0.0366 0.033 Uiso 0.5 calc PR
H6E H 0.9812 0.405 0.0637 0.033 Uiso 0.5 calc PR
H6F H 0.8547 0.4299 0.0513 0.033 Uiso 0.5 calc PR
C7 C 0.82827(14) 0.28937(6) 0.14176(11) 0.0234(3) Uani 1 d .
H7A H 0.8151 0.2611 0.1789 0.035 Uiso 0.5 calc PR
H7B H 0.8784 0.2747 0.1112 0.035 Uiso 0.5 calc PR
H7C H 0.7537 0.3006 0.1024 0.035 Uiso 0.5 calc PR
H7D H 0.8164 0.2965 0.0828 0.035 Uiso 0.5 calc PR
H7E H 0.7531 0.2828 0.1505 0.035 Uiso 0.5 calc PR
H7F H 0.8777 0.257 0.1592 0.035 Uiso 0.5 calc PR
C8 C 0.92276(15) 0.29589(7) 0.33932(10) 0.0243(3) Uani 1 d .
H8A H 0.8738 0.2661 0.3085 0.036 Uiso 0.5 calc PR
H8B H 0.8879 0.3112 0.3795 0.036 Uiso 0.5 calc PR
H8C H 1.0002 0.2816 0.3688 0.036 Uiso 0.5 calc PR
H8D H 0.9675 0.3065 0.396 0.036 Uiso 0.5 calc PR
H8E H 0.9534 0.2614 0.325 0.036 Uiso 0.5 calc PR
H8F H 0.841 0.291 0.3357 0.036 Uiso 0.5 calc PR
C9 C 1.07046(14) 0.40546(7) 0.38800(10) 0.0262(4) Uani 1 d .
H9A H 1.0614 0.3783 0.4281 0.039 Uiso 0.5 calc PR
H9B H 1.046 0.4415 0.4019 0.039 Uiso 0.5 calc PR
H9C H 1.1521 0.4071 0.3899 0.039 Uiso 0.5 calc PR
H9D H 1.1116 0.4396 0.3852 0.039 Uiso 0.5 calc PR
H9E H 1.127 0.3764 0.4114 0.039 Uiso 0.5 calc PR
H9F H 1.0209 0.4108 0.4234 0.039 Uiso 0.5 calc PR
C10 C 1.05647(14) 0.46880(6) 0.22128(11) 0.0231(3) Uani 1 d .
H10A H 1.0333 0.4812 0.1634 0.035 Uiso 0.5 calc PR
H10B H 1.1394 0.4597 0.2396 0.035 Uiso 0.5 calc PR
H10C H 1.0418 0.498 0.2564 0.035 Uiso 0.5 calc PR
H10D H 1.1097 0.4781 0.2762 0.035 Uiso 0.5 calc PR
H10E H 1.0036 0.4996 0.2 0.035 Uiso 0.5 calc PR
H10F H 1.1012 0.4612 0.1832 0.035 Uiso 0.5 calc PR
C11 C 0.54746(12) 0.43910(5) 0.21877(8) 0.0126(3) Uani 1 d .
H11A H 0.4633 0.431 0.198 0.015 Uiso 1 calc R
H11B H 0.5682 0.4496 0.278 0.015 Uiso 1 calc R
C12 C 0.57846(12) 0.48508(6) 0.16776(9) 0.0137(3) Uani 1 d .
H12A H 0.5465 0.5203 0.18 0.016 Uiso 1 calc R
H12B H 0.5435 0.4773 0.1078 0.016 Uiso 1 calc R
C13 C 0.78088(12) 0.54590(5) 0.26899(8) 0.0134(3) Uani 1 d .
C14 C 0.88419(13) 0.54271(6) 0.33477(9) 0.0159(3) Uani 1 d .
H14 H 0.9316 0.511 0.3411 0.019 Uiso 1 calc R
C15 C 0.91823(14) 0.58555(6) 0.39112(9) 0.0202(3) Uani 1 d .
H15 H 0.9888 0.5831 0.4356 0.024 Uiso 1 calc R
C16 C 0.84922(15) 0.63177(6) 0.38233(10) 0.0220(3) Uani 1 d .
H16 H 0.8724 0.661 0.4209 0.026 Uiso 1 calc R
C17 C 0.74599(15) 0.63538(6) 0.31714(10) 0.0211(3) Uani 1 d .
H17 H 0.6986 0.6671 0.3114 0.025 Uiso 1 calc R
C18 C 0.71190(14) 0.59278(6) 0.26031(9) 0.0169(3) Uani 1 d .
H18 H 0.6417 0.5955 0.2155 0.02 Uiso 1 calc R
C19 C 0.76145(12) 0.52207(6) 0.10251(8) 0.0133(3) Uani 1 d .
C20 C 0.84763(13) 0.56210(6) 0.11232(9) 0.0160(3) Uani 1 d .
H20 H 0.8902 0.5745 0.1664 0.019 Uiso 1 calc R
C21 C 0.87108(14) 0.58376(6) 0.04341(10) 0.0199(3) Uani 1 d .
H21 H 0.9299 0.6107 0.0505 0.024 Uiso 1 calc R
C22 C 0.80897(14) 0.56620(6) -0.03562(9) 0.0203(3) Uani 1 d .
H22 H 0.825 0.5812 -0.0826 0.024 Uiso 1 calc R
C23 C 0.72338(13) 0.52667(6) -0.04620(9) 0.0193(3) Uani 1 d .
H23 H 0.6811 0.5145 -0.1004 0.023 Uiso 1 calc R
C24 C 0.69942(13) 0.50480(6) 0.02233(9) 0.0163(3) Uani 1 d .
H24 H 0.6404 0.4779 0.0147 0.02 Uiso 1 calc R
C25 C 0.54924(12) 0.35937(5) 0.10019(8) 0.0136(3) Uani 1 d .
C26 C 0.43620(13) 0.33917(6) 0.08401(9) 0.0172(3) Uani 1 d .
H26 H 0.4052 0.334 0.1285 0.021 Uiso 1 calc R
C27 C 0.36909(14) 0.32669(6) 0.00343(10) 0.0213(3) Uani 1 d .
H27 H 0.2926 0.3128 -0.0071 0.026 Uiso 1 calc R
C28 C 0.41431(15) 0.33457(6) -0.06149(9) 0.0239(3) Uani 1 d .
H28 H 0.3688 0.3257 -0.1166 0.029 Uiso 1 calc R
C29 C 0.52555(15) 0.35525(7) -0.04663(9) 0.0234(3) Uani 1 d .
H29 H 0.5558 0.3609 -0.0915 0.028 Uiso 1 calc R
C30 C 0.59292(13) 0.36772(6) 0.03431(9) 0.0178(3) Uani 1 d .
H30 H 0.669 0.382 0.0445 0.021 Uiso 1 calc R
C31 C 0.60349(12) 0.32380(6) 0.26801(8) 0.0127(3) Uani 1 d .
C32 C 0.58205(13) 0.33358(6) 0.34305(9) 0.0159(3) Uani 1 d .
H32 H 0.5762 0.3701 0.3606 0.019 Uiso 1 calc R
C33 C 0.56922(13) 0.29004(6) 0.39208(9) 0.0189(3) Uani 1 d .
H33 H 0.554 0.297 0.4429 0.023 Uiso 1 calc R
C34 C 0.57839(13) 0.23655(6) 0.36776(9) 0.0197(3) Uani 1 d .
H34 H 0.5712 0.207 0.4023 0.024 Uiso 1 calc R
C35 C 0.59809(14) 0.22632(6) 0.29269(10) 0.0195(3) Uani 1 d .
H35 H 0.6037 0.1897 0.2754 0.023 Uiso 1 calc R
C36 C 0.60961(13) 0.26971(6) 0.24277(9) 0.0167(3) Uani 1 d .
H36 H 0.6218 0.2625 0.191 0.02 Uiso 1 calc R
C37 C 0.79438(12) 0.42283(6) 0.34420(8) 0.0131(3) Uani 1 d .
C38 C 0.77446(12) 0.43123(6) 0.40944(8) 0.0140(3) Uani 1 d .
C39 C 0.74605(12) 0.43951(6) 0.48425(8) 0.0135(3) Uani 1 d .
C40 C 0.77276(12) 0.39790(6) 0.54580(8) 0.0136(3) Uani 1 d .
C41 C 0.82578(13) 0.34776(6) 0.53459(9) 0.0168(3) Uani 1 d .
H41 H 0.841 0.3411 0.4837 0.02 Uiso 1 calc R
C42 C 0.85520(13) 0.30908(6) 0.59547(10) 0.0198(3) Uani 1 d .
H42 H 0.8915 0.2761 0.587 0.024 Uiso 1 calc R
C43 C 0.83186(13) 0.31792(7) 0.67122(10) 0.0213(3) Uani 1 d .
H43 H 0.8538 0.291 0.7137 0.026 Uiso 1 calc R
C44 C 0.77834(13) 0.36462(6) 0.68382(9) 0.0190(3) Uani 1 d .
H44 H 0.762 0.3697 0.7347 0.023 Uiso 1 calc R
C45 C 0.74654(12) 0.40604(6) 0.62151(9) 0.0147(3) Uani 1 d .
C46 C 0.69064(12) 0.45473(6) 0.63227(8) 0.0151(3) Uani 1 d .
C47 C 0.66234(12) 0.49627(6) 0.57189(9) 0.0145(3) Uani 1 d .
C48 C 0.60702(13) 0.54577(6) 0.58314(9) 0.0188(3) Uani 1 d .
H48 H 0.5887 0.5514 0.6332 0.023 Uiso 1 calc R
C49 C 0.57997(14) 0.58506(6) 0.52344(10) 0.0213(3) Uani 1 d .
H49 H 0.5435 0.6179 0.5322 0.026 Uiso 1 calc R
C50 C 0.60583(14) 0.57727(6) 0.44828(10) 0.0204(3) Uani 1 d .
H50 H 0.5853 0.6046 0.4064 0.025 Uiso 1 calc R
C51 C 0.66008(13) 0.53067(6) 0.43575(9) 0.0165(3) Uani 1 d .
H51 H 0.6778 0.5262 0.3853 0.02 Uiso 1 calc R
C52 C 0.69071(12) 0.48865(6) 0.49682(8) 0.0135(3) Uani 1 d .
C53 C 0.65843(13) 0.46110(6) 0.70647(9) 0.0191(3) Uani 1 d .
N54 N 0.63189(13) 0.46520(6) 0.76539(8) 0.0264(3) Uani 1 d .
C80 C 0.23660(16) 0.28036(8) 0.37073(11) 0.0318(4) Uani 1 d .
C81 C 0.21243(14) 0.29379(7) 0.28578(9) 0.0214(3) Uani 1 d .
C82 C 0.26287(13) 0.34176(7) 0.26513(9) 0.0214(3) Uani 1 d .
C83 C 0.08154(14) 0.21421(7) 0.23841(10) 0.0229(3) Uani 1 d .
C84 C 0.13747(13) 0.26144(6) 0.22141(9) 0.0194(3) Uani 1 d .
C85 C 0.11829(14) 0.27647(6) 0.13745(10) 0.0212(3) Uani 1 d .
N80 N 0.25411(19) 0.27008(9) 0.43962(11) 0.0538(5) Uani 1 d .
N82 N 0.30072(13) 0.38042(6) 0.24426(9) 0.0276(3) Uani 1 d .
N83 N 0.03499(14) 0.17615(6) 0.25333(10) 0.0322(3) Uani 1 d .
N85 N 0.10450(14) 0.29029(6) 0.07014(9) 0.0294(3) Uani 1 d .

loop_
_atom_site_aniso_label
_atom_site_aniso_U_11
_atom_site_aniso_U_22
_atom_site_aniso_U_33
_atom_site_aniso_U_23
_atom_site_aniso_U_13
_atom_site_aniso_U_12
Fe1 0.01038(10) 0.01137(10) 0.00908(10) -0.00045(7) 0.00467(7) 0.00031(7)
P1 0.01141(17) 0.01120(16) 0.01047(16) -0.00003(12) 0.00483(13) -0.00081(12)
P2 0.01124(17) 0.01111(16) 0.01089(16) -0.00008(12) 0.00482(13) -0.00042(12)
C1 0.0120(7) 0.0165(7) 0.0160(7) -0.0005(5) 0.0073(5) 0.0027(5)
C2 0.0122(7) 0.0151(6) 0.0184(7) -0.0018(5) 0.0077(5) 0.0025(5)
C3 0.0146(7) 0.0172(7) 0.0189(7) 0.0029(5) 0.0087(6) 0.0066(5)
C4 0.0107(6) 0.0214(7) 0.0158(7) -0.0013(5) 0.0044(5) 0.0044(5)
C5 0.0100(6) 0.0169(7) 0.0187(7) -0.0016(5) 0.0072(5) 0.0018(5)
C6 0.0213(8) 0.0321(8) 0.0158(7) 0.0018(6) 0.0112(6) 0.0058(6)
C7 0.0197(8) 0.0182(7) 0.0329(8) -0.0097(6) 0.0090(7) 0.0000(6)
C8 0.0261(8) 0.0241(8) 0.0270(8) 0.0118(6) 0.0145(7) 0.0093(7)
C9 0.0175(8) 0.0394(10) 0.0178(8) -0.0067(6) -0.0001(6) 0.0071(7)
C10 0.0168(7) 0.0195(7) 0.0369(9) -0.0030(6) 0.0138(7) -0.0032(6)
C11 0.0119(6) 0.0128(6) 0.0145(6) -0.0002(5) 0.0063(5) 0.0004(5)
C12 0.0115(6) 0.0135(6) 0.0167(7) 0.0009(5) 0.0053(5) 0.0006(5)
C13 0.0180(7) 0.0128(6) 0.0125(6) -0.0010(5) 0.0093(5) -0.0034(5)
C14 0.0152(7) 0.0174(7) 0.0174(7) -0.0014(5) 0.0084(6) -0.0027(5)
C15 0.0195(8) 0.0229(8) 0.0180(7) -0.0040(6) 0.0057(6) -0.0065(6)
C16 0.0297(9) 0.0171(7) 0.0223(8) -0.0066(6) 0.0127(7) -0.0079(6)
C17 0.0306(9) 0.0119(6) 0.0244(8) 0.0000(6) 0.0139(7) 0.0000(6)
C18 0.0219(8) 0.0141(7) 0.0161(7) 0.0021(5) 0.0077(6) -0.0009(6)
C19 0.0150(7) 0.0134(6) 0.0131(6) 0.0019(5) 0.0066(5) 0.0028(5)
C20 0.0183(7) 0.0159(7) 0.0156(7) -0.0003(5) 0.0079(6) -0.0007(5)
C21 0.0235(8) 0.0191(7) 0.0217(7) 0.0007(6) 0.0136(6) -0.0028(6)
C22 0.0240(8) 0.0245(8) 0.0171(7) 0.0060(6) 0.0130(6) 0.0050(6)
C23 0.0196(7) 0.0255(8) 0.0126(6) 0.0013(6) 0.0046(6) 0.0049(6)
C24 0.0153(7) 0.0184(7) 0.0151(7) 0.0005(5) 0.0044(5) 0.0000(5)
C25 0.0156(7) 0.0114(6) 0.0132(6) -0.0005(5) 0.0035(5) 0.0015(5)
C26 0.0176(7) 0.0154(7) 0.0184(7) 0.0003(5) 0.0053(6) -0.0007(6)
C27 0.0197(8) 0.0154(7) 0.0234(8) -0.0005(6) -0.0014(6) -0.0022(6)
C28 0.0325(9) 0.0178(7) 0.0150(7) -0.0023(6) -0.0021(6) 0.0019(6)
C29 0.0315(9) 0.0252(8) 0.0140(7) 0.0007(6) 0.0077(6) 0.0032(7)
C30 0.0183(7) 0.0190(7) 0.0167(7) 0.0000(5) 0.0064(6) 0.0015(6)
C31 0.0097(6) 0.0140(6) 0.0146(6) 0.0021(5) 0.0042(5) -0.0007(5)
C32 0.0172(7) 0.0152(7) 0.0160(7) -0.0003(5) 0.0062(6) -0.0013(5)
C33 0.0209(8) 0.0220(7) 0.0153(7) 0.0022(6) 0.0079(6) -0.0016(6)
C34 0.0195(7) 0.0181(7) 0.0210(7) 0.0070(6) 0.0056(6) -0.0010(6)
C35 0.0209(8) 0.0129(6) 0.0244(7) 0.0015(6) 0.0068(6) 0.0003(6)
C36 0.0172(7) 0.0164(7) 0.0177(7) -0.0007(5) 0.0073(6) 0.0000(6)
C37 0.0121(6) 0.0133(6) 0.0139(6) 0.0001(5) 0.0039(5) 0.0007(5)
C38 0.0141(7) 0.0138(6) 0.0146(6) -0.0013(5) 0.0051(5) -0.0014(5)
C39 0.0126(6) 0.0169(7) 0.0118(6) -0.0033(5) 0.0050(5) -0.0035(5)
C40 0.0120(6) 0.0162(6) 0.0131(6) -0.0022(5) 0.0047(5) -0.0032(5)
C41 0.0173(7) 0.0175(7) 0.0170(7) -0.0032(5) 0.0072(6) -0.0021(6)
C42 0.0189(7) 0.0158(7) 0.0254(8) -0.0006(6) 0.0079(6) 0.0005(6)
C43 0.0177(7) 0.0240(8) 0.0220(7) 0.0072(6) 0.0059(6) -0.0013(6)
C44 0.0178(7) 0.0257(8) 0.0148(7) 0.0027(6) 0.0069(6) -0.0019(6)
C45 0.0122(7) 0.0190(7) 0.0131(6) -0.0013(5) 0.0045(5) -0.0032(5)
C46 0.0138(7) 0.0211(7) 0.0117(6) -0.0036(5) 0.0057(5) -0.0032(5)
C47 0.0125(7) 0.0175(7) 0.0144(6) -0.0043(5) 0.0054(5) -0.0034(5)
C48 0.0182(7) 0.0211(7) 0.0199(7) -0.0059(6) 0.0098(6) -0.0009(6)
C49 0.0197(8) 0.0181(7) 0.0290(8) -0.0032(6) 0.0117(6) 0.0017(6)
C50 0.0206(8) 0.0187(7) 0.0244(8) 0.0040(6) 0.0105(6) 0.0013(6)
C51 0.0160(7) 0.0191(7) 0.0169(7) -0.0004(5) 0.0085(6) -0.0015(6)
C52 0.0111(6) 0.0164(7) 0.0141(6) -0.0026(5) 0.0054(5) -0.0030(5)
C53 0.0195(7) 0.0218(7) 0.0163(7) -0.0018(6) 0.0063(6) 0.0007(6)
N54 0.0326(8) 0.0313(8) 0.0196(7) -0.0019(6) 0.0144(6) 0.0039(6)
C80 0.0283(9) 0.0413(10) 0.0239(9) 0.0048(7) 0.0055(7) -0.0016(8)
C81 0.0183(7) 0.0287(8) 0.0188(7) 0.0020(6) 0.0077(6) 0.0025(6)
C82 0.0158(7) 0.0303(8) 0.0178(7) -0.0043(6) 0.0048(6) 0.0027(6)
C83 0.0228(8) 0.0226(8) 0.0253(8) 0.0011(6) 0.0104(6) 0.0053(6)
C84 0.0182(7) 0.0215(7) 0.0205(7) 0.0018(6) 0.0090(6) 0.0035(6)
C85 0.0218(8) 0.0200(7) 0.0233(8) -0.0037(6) 0.0091(6) 0.0010(6)
N80 0.0580(12) 0.0731(14) 0.0261(9) 0.0133(9) 0.0070(8) -0.0043(11)
N82 0.0254(7) 0.0318(8) 0.0265(7) -0.0044(6) 0.0093(6) -0.0058(6)
N83 0.0331(8) 0.0274(8) 0.0392(9) 0.0040(6) 0.0159(7) -0.0005(6)
N85 0.0346(8) 0.0330(8) 0.0228(7) -0.0015(6) 0.0121(6) 0.0000(6)

loop_
_atom_type_symbol
_atom_type_description
_atom_type_scat_dispersion_real
_atom_type_scat_dispersion_imag
_atom_type_scat_source
C C 0.0033 0.0016 'International Tables Vol C Tables 4.2.6.8 and 6.1.1.4'
H H 0 0 'International Tables Vol C Tables 4.2.6.8 and 6.1.1.4'
N N 0.0061 0.0033 'International Tables Vol C Tables 4.2.6.8 and 6.1.1.4'
P P 0.1023 0.0942 'International Tables Vol C Tables 4.2.6.8 and 6.1.1.4'
Fe Fe 0.3463 0.8444 'International Tables Vol C Tables 4.2.6.8 and 6.1.1.4'

loop_
_geom_angle_atom_site_label_1
_geom_angle_atom_site_label_2
_geom_angle_atom_site_label_3
_geom_angle
C37 Fe1 C4 91.26(6)
C37 Fe1 C5 120.50(6)
C4 Fe1 C5 39.01(6)
C37 Fe1 C3 97.78(6)
C4 Fe1 C3 39.05(6)
C5 Fe1 C3 65.33(6)
C37 Fe1 C1 156.30(6)
C4 Fe1 C1 65.05(5)
C5 Fe1 C1 38.99(5)
C3 Fe1 C1 64.69(5)
C37 Fe1 C2 133.29(6)
C4 Fe1 C2 64.75(5)
C5 Fe1 C2 64.75(5)
C3 Fe1 C2 38.48(5)
C1 Fe1 C2 38.18(5)
C37 Fe1 P1 89.72(4)
C4 Fe1 P1 128.87(4)
C5 Fe1 P1 100.16(4)
C3 Fe1 P1 165.49(4)
C1 Fe1 P1 104.33(4)
C2 Fe1 P1 136.81(4)
C37 Fe1 P2 82.74(4)
C4 Fe1 P2 146.72(4)
C5 Fe1 P2 156.18(4)
C3 Fe1 P2 109.21(4)
C1 Fe1 P2 117.20(4)
C2 Fe1 P2 96.12(4)
P1 Fe1 P2 83.982(16)
C19 P1 C13 101.25(6)
C19 P1 C12 104.88(6)
C13 P1 C12 105.40(6)
C19 P1 Fe1 121.05(5)
C13 P1 Fe1 113.87(5)
C12 P1 Fe1 109.00(5)
C31 P2 C25 102.75(6)
C31 P2 C11 108.02(6)
C25 P2 C11 99.99(6)
C31 P2 Fe1 115.64(5)
C25 P2 Fe1 123.11(5)
C11 P2 Fe1 105.60(5)
C2 C1 C5 107.91(12)
C2 C1 C6 125.89(13)
C5 C1 C6 125.08(13)
C2 C1 Fe1 71.41(8)
C5 C1 Fe1 69.26(8)
C6 C1 Fe1 134.29(10)
C1 C2 C3 108.05(12)
C1 C2 C7 125.54(13)
C3 C2 C7 125.81(14)
C1 C2 Fe1 70.40(8)
C3 C2 Fe1 69.06(8)
C7 C2 Fe1 133.03(10)
C2 C3 C4 108.17(12)
C2 C3 C8 126.18(14)
C4 C3 C8 125.55(14)
C2 C3 Fe1 72.46(8)
C4 C3 Fe1 70.06(8)
C8 C3 Fe1 126.08(10)
C5 C4 C3 108.14(12)
C5 C4 C9 125.58(14)
C3 C4 C9 126.06(14)
C5 C4 Fe1 70.84(8)
C3 C4 Fe1 70.89(8)
C9 C4 Fe1 128.18(11)
C4 C5 C1 107.72(13)
C4 C5 C10 125.87(13)
C1 C5 C10 125.36(13)
C4 C5 Fe1 70.15(8)
C1 C5 Fe1 71.75(8)
C10 C5 Fe1 132.70(10)
C1 C6 H6A 109.5
C1 C6 H6B 109.5
H6A C6 H6B 109.5
C1 C6 H6C 109.5
H6A C6 H6C 109.5
H6B C6 H6C 109.5
C1 C6 H6D 109.5
H6A C6 H6D 141.1
H6B C6 H6D 56.3
H6C C6 H6D 56.3
C1 C6 H6E 109.5
H6A C6 H6E 56.3
H6B C6 H6E 141.1
H6C C6 H6E 56.3
H6D C6 H6E 109.5
C1 C6 H6F 109.5
H6A C6 H6F 56.3
H6B C6 H6F 56.3
H6C C6 H6F 141.1
H6D C6 H6F 109.5
H6E C6 H6F 109.5
C2 C7 H7A 109.5
C2 C7 H7B 109.5
H7A C7 H7B 109.5
C2 C7 H7C 109.5
H7A C7 H7C 109.5
H7B C7 H7C 109.5
C2 C7 H7D 109.5
H7A C7 H7D 141.1
H7B C7 H7D 56.3
H7C C7 H7D 56.3
C2 C7 H7E 109.5
H7A C7 H7E 56.3
H7B C7 H7E 141.1
H7C C7 H7E 56.3
H7D C7 H7E 109.5
C2 C7 H7F 109.5
H7A C7 H7F 56.3
H7B C7 H7F 56.3
H7C C7 H7F 141.1
H7D C7 H7F 109.5
H7E C7 H7F 109.5
C3 C8 H8A 109.5
C3 C8 H8B 109.5
H8A C8 H8B 109.5
C3 C8 H8C 109.5
H8A C8 H8C 109.5
H8B C8 H8C 109.5
C3 C8 H8D 109.5
H8A C8 H8D 141.1
H8B C8 H8D 56.3
H8C C8 H8D 56.3
C3 C8 H8E 109.5
H8A C8 H8E 56.3
H8B C8 H8E 141.1
H8C C8 H8E 56.3
H8D C8 H8E 109.5
C3 C8 H8F 109.5
H8A C8 H8F 56.3
H8B C8 H8F 56.3
H8C C8 H8F 141.1
H8D C8 H8F 109.5
H8E C8 H8F 109.5
C4 C9 H9A 109.5
C4 C9 H9B 109.5
H9A C9 H9B 109.5
C4 C9 H9C 109.5
H9A C9 H9C 109.5
H9B C9 H9C 109.5
C4 C9 H9D 109.5
H9A C9 H9D 141.1
H9B C9 H9D 56.3
H9C C9 H9D 56.3
C4 C9 H9E 109.5
H9A C9 H9E 56.3
H9B C9 H9E 141.1
H9C C9 H9E 56.3
H9D C9 H9E 109.5
C4 C9 H9F 109.5
H9A C9 H9F 56.3
H9B C9 H9F 56.3
H9C C9 H9F 141.1
H9D C9 H9F 109.5
H9E C9 H9F 109.5
C5 C10 H10A 109.5
C5 C10 H10B 109.5
H10A C10 H10B 109.5
C5 C10 H10C 109.5
H10A C10 H10C 109.5
H10B C10 H10C 109.5
C5 C10 H10D 109.5
H10A C10 H10D 141.1
H10B C10 H10D 56.3
H10C C10 H10D 56.3
C5 C10 H10E 109.5
H10A C10 H10E 56.3
H10B C10 H10E 141.1
H10C C10 H10E 56.3
H10D C10 H10E 109.5
C5 C10 H10F 109.5
H10A C10 H10F 56.3
H10B C10 H10F 56.3
H10C C10 H10F 141.1
H10D C10 H10F 109.5
H10E C10 H10F 109.5
C12 C11 P2 105.63(9)
C12 C11 H11A 110.6
P2 C11 H11A 110.6
C12 C11 H11B 110.6
P2 C11 H11B 110.6
H11A C11 H11B 108.7
C11 C12 P1 109.94(9)
C11 C12 H12A 109.7
P1 C12 H12A 109.7
C11 C12 H12B 109.7
P1 C12 H12B 109.7
H12A C12 H12B 108.2
C14 C13 C18 119.23(13)
C14 C13 P1 120.52(11)
C18 C13 P1 120.23(11)
C15 C14 C13 120.51(14)
C15 C14 H14 119.7
C13 C14 H14 119.7
C16 C15 C14 119.95(14)
C16 C15 H15 120
C14 C15 H15 120
C15 C16 C17 120.06(14)
C15 C16 H16 120
C17 C16 H16 120
C18 C17 C16 120.22(14)
C18 C17 H17 119.9
C16 C17 H17 119.9
C17 C18 C13 120.03(14)
C17 C18 H18 120
C13 C18 H18 120
C24 C19 C20 118.78(13)
C24 C19 P1 121.09(11)
C20 C19 P1 120.02(10)
C21 C20 C19 120.33(13)
C21 C20 H20 119.8
C19 C20 H20 119.8
C22 C21 C20 120.22(14)
C22 C21 H21 119.9
C20 C21 H21 119.9
C21 C22 C23 120.03(14)
C21 C22 H22 120
C23 C22 H22 120
C22 C23 C24 120.11(14)
C22 C23 H23 119.9
C24 C23 H23 119.9
C23 C24 C19 120.53(14)
C23 C24 H24 119.7
C19 C24 H24 119.7
C30 C25 C26 119.16(13)
C30 C25 P2 121.08(11)
C26 C25 P2 119.57(11)
C27 C26 C25 120.54(14)
C27 C26 H26 119.7
C25 C26 H26 119.7
C28 C27 C26 119.66(15)
C28 C27 H27 120.2
C26 C27 H27 120.2
C27 C28 C29 120.50(14)
C27 C28 H28 119.7
C29 C28 H28 119.7
C28 C29 C30 119.80(15)
C28 C29 H29 120.1
C30 C29 H29 120.1
C25 C30 C29 120.33(15)
C25 C30 H30 119.8
C29 C30 H30 119.8
C32 C31 C36 118.91(13)
C32 C31 P2 121.55(11)
C36 C31 P2 119.44(11)
C33 C32 C31 120.12(13)
C33 C32 H32 119.9
C31 C32 H32 119.9
C34 C33 C32 120.70(14)
C34 C33 H33 119.7
C32 C33 H33 119.7
C33 C34 C35 119.67(14)
C33 C34 H34 120.2
C35 C34 H34 120.2
C34 C35 C36 119.95(14)
C34 C35 H35 120
C36 C35 H35 120
C35 C36 C31 120.62(14)
C35 C36 H36 119.7
C31 C36 H36 119.7
C38 C37 Fe1 177.68(13)
C37 C38 C39 177.19(15)
C40 C39 C52 120.28(13)
C40 C39 C38 119.23(13)
C52 C39 C38 120.49(13)
C39 C40 C41 121.82(13)
C39 C40 C45 119.79(13)
C41 C40 C45 118.39(13)
C42 C41 C40 121.23(14)
C42 C41 H41 119.4
C40 C41 H41 119.4
C41 C42 C43 120.17(14)
C41 C42 H42 119.9
C43 C42 H42 119.9
C44 C43 C42 120.65(14)
C44 C43 H43 119.7
C42 C43 H43 119.7
C43 C44 C45 120.68(14)
C43 C44 H44 119.7
C45 C44 H44 119.7
C46 C45 C44 122.22(13)
C46 C45 C40 118.96(13)
C44 C45 C40 118.83(13)
C47 C46 C45 122.24(13)
C47 C46 C53 119.21(13)
C45 C46 C53 118.52(13)
C46 C47 C48 122.27(13)
C46 C47 C52 118.84(13)
C48 C47 C52 118.89(13)
C49 C48 C47 120.98(14)
C49 C48 H48 119.5
C47 C48 H48 119.5
C48 C49 C50 120.36(14)
C48 C49 H49 119.8
C50 C49 H49 119.8
C51 C50 C49 120.28(14)
C51 C50 H50 119.9
C49 C50 H50 119.9
C50 C51 C52 121.22(14)
C50 C51 H51 119.4
C52 C51 H51 119.4
C51 C52 C39 121.88(13)
C51 C52 C47 118.24(13)
C39 C52 C47 119.86(13)
N54 C53 C46 178.71(17)
N80 C80 C81 178.5(2)
C82 C81 C80 118.34(15)
C82 C81 C84 119.48(14)
C80 C81 C84 122.16(15)
N82 C82 C81 176.61(17)
N83 C83 C84 178.69(18)
C83 C84 C85 118.49(14)
C83 C84 C81 121.99(14)
C85 C84 C81 119.52(14)
N85 C85 C84 177.75(18)

loop_
_geom_bond_atom_site_label_1
_geom_bond_atom_site_label_2
_geom_bond_distance
Fe1 C37 1.8844(14)
Fe1 C4 2.1284(14)
Fe1 C5 2.1376(15)
Fe1 C3 2.1393(14)
Fe1 C1 2.1708(14)
Fe1 C2 2.1841(14)
Fe1 P1 2.2650(5)
Fe1 P2 2.2690(5)
P1 C19 1.8208(14)
P1 C13 1.8238(14)
P1 C12 1.8510(15)
P2 C31 1.8190(14)
P2 C25 1.8262(14)
P2 C11 1.8322(14)
C1 C2 1.425(2)
C1 C5 1.438(2)
C1 C6 1.495(2)
C2 C3 1.425(2)
C2 C7 1.496(2)
C3 C4 1.426(2)
C3 C8 1.497(2)
C4 C5 1.424(2)
C4 C9 1.501(2)
C5 C10 1.499(2)
C6 H6A 0.98
C6 H6B 0.98
C6 H6C 0.98
C6 H6D 0.98
C6 H6E 0.98
C6 H6F 0.98
C7 H7A 0.98
C7 H7B 0.98
C7 H7C 0.98
C7 H7D 0.98
C7 H7E 0.98
C7 H7F 0.98
C8 H8A 0.98
C8 H8B 0.98
C8 H8C 0.98
C8 H8D 0.98
C8 H8E 0.98
C8 H8F 0.98
C9 H9A 0.98
C9 H9B 0.98
C9 H9C 0.98
C9 H9D 0.98
C9 H9E 0.98
C9 H9F 0.98
C10 H10A 0.98
C10 H10B 0.98
C10 H10C 0.98
C10 H10D 0.98
C10 H10E 0.98
C10 H10F 0.98
C11 C12 1.5329(19)
C11 H11A 0.99
C11 H11B 0.99
C12 H12A 0.99
C12 H12B 0.99
C13 C14 1.396(2)
C13 C18 1.398(2)
C14 C15 1.389(2)
C14 H14 0.95
C15 C16 1.385(2)
C15 H15 0.95
C16 C17 1.390(2)
C16 H16 0.95
C17 C18 1.390(2)
C17 H17 0.95
C18 H18 0.95
C19 C24 1.3977(19)
C19 C20 1.402(2)
C20 C21 1.389(2)
C20 H20 0.95
C21 C22 1.385(2)
C21 H21 0.95
C22 C23 1.387(2)
C22 H22 0.95
C23 C24 1.388(2)
C23 H23 0.95
C24 H24 0.95
C25 C30 1.391(2)
C25 C26 1.400(2)
C26 C27 1.388(2)
C26 H26 0.95
C27 C28 1.386(2)
C27 H27 0.95
C28 C29 1.387(2)
C28 H28 0.95
C29 C30 1.394(2)
C29 H29 0.95
C30 H30 0.95
C31 C32 1.3949(19)
C31 C36 1.397(2)
C32 C33 1.387(2)
C32 H32 0.95
C33 C34 1.384(2)
C33 H33 0.95
C34 C35 1.388(2)
C34 H34 0.95
C35 C36 1.389(2)
C35 H35 0.95
C36 H36 0.95
C37 C38 1.220(2)
C38 C39 1.4270(19)
C39 C40 1.419(2)
C39 C52 1.422(2)
C40 C41 1.422(2)
C40 C45 1.4278(19)
C41 C42 1.362(2)
C41 H41 0.95
C42 C43 1.414(2)
C42 H42 0.95
C43 C44 1.361(2)
C43 H43 0.95
C44 C45 1.426(2)
C44 H44 0.95
C45 C46 1.408(2)
C46 C47 1.405(2)
C46 C53 1.436(2)
C47 C48 1.423(2)
C47 C52 1.4289(19)
C48 C49 1.358(2)
C48 H48 0.95
C49 C50 1.415(2)
C49 H49 0.95
C50 C51 1.363(2)
C50 H50 0.95
C51 C52 1.422(2)
C51 H51 0.95
C53 N54 1.144(2)
C80 N80 1.147(2)
C80 C81 1.415(2)
C81 C82 1.414(2)
C81 C84 1.422(2)
C82 N82 1.152(2)
C83 N83 1.155(2)
C83 C84 1.412(2)
C84 C85 1.417(2)
C85 N85 1.151(2)

loop_
_geom_torsion_atom_site_label_1
_geom_torsion_atom_site_label_2
_geom_torsion_atom_site_label_3
_geom_torsion_atom_site_label_4
_geom_torsion
C37 Fe1 P1 C19 161.99(7)
C4 Fe1 P1 C19 70.60(8)
C5 Fe1 P1 C19 41.01(7)
C3 Fe1 P1 C19 40.61(18)
C1 Fe1 P1 C19 1.30(7)
C2 Fe1 P1 C19 -22.74(8)
P2 Fe1 P1 C19 -115.28(6)
C37 Fe1 P1 C13 40.98(7)
C4 Fe1 P1 C13 -50.41(7)
C5 Fe1 P1 C13 -80.00(6)
C3 Fe1 P1 C13 -80.40(17)
C1 Fe1 P1 C13 -119.72(6)
C2 Fe1 P1 C13 -143.75(7)
P2 Fe1 P1 C13 123.70(5)
C37 Fe1 P1 C12 -76.38(6)
C4 Fe1 P1 C12 -167.77(7)
C5 Fe1 P1 C12 162.64(6)
C3 Fe1 P1 C12 162.24(17)
C1 Fe1 P1 C12 122.93(6)
C2 Fe1 P1 C12 98.89(7)
P2 Fe1 P1 C12 6.35(5)
C37 Fe1 P2 C31 -59.41(7)
C4 Fe1 P2 C31 21.75(9)
C5 Fe1 P2 C31 108.56(11)
C3 Fe1 P2 C31 36.33(7)
C1 Fe1 P2 C31 107.07(7)
C2 Fe1 P2 C31 73.55(7)
P1 Fe1 P2 C31 -149.89(5)
C37 Fe1 P2 C25 173.35(7)
C4 Fe1 P2 C25 -105.50(9)
C5 Fe1 P2 C25 -18.69(12)
C3 Fe1 P2 C25 -90.91(7)
C1 Fe1 P2 C25 -20.18(7)
C2 Fe1 P2 C25 -53.70(7)
P1 Fe1 P2 C25 82.86(5)
C37 Fe1 P2 C11 59.95(6)
C4 Fe1 P2 C11 141.11(8)
C5 Fe1 P2 C11 -132.08(11)
C3 Fe1 P2 C11 155.69(6)
C1 Fe1 P2 C11 -133.57(6)
C2 Fe1 P2 C11 -167.09(6)
P1 Fe1 P2 C11 -30.53(5)
C37 Fe1 C1 C2 82.12(16)
C4 Fe1 C1 C2 80.25(9)
C5 Fe1 C1 C2 118.31(12)
C3 Fe1 C1 C2 36.92(8)
P1 Fe1 C1 C2 -153.20(7)
P2 Fe1 C1 C2 -62.65(8)
C37 Fe1 C1 C5 -36.19(18)
C4 Fe1 C1 C5 -38.06(8)
C3 Fe1 C1 C5 -81.39(9)
C2 Fe1 C1 C5 -118.31(12)
P1 Fe1 C1 C5 88.49(8)
P2 Fe1 C1 C5 179.04(7)
C37 Fe1 C1 C6 -155.47(15)
C4 Fe1 C1 C6 -157.34(17)
C5 Fe1 C1 C6 -119.28(18)
C3 Fe1 C1 C6 159.33(17)
C2 Fe1 C1 C6 122.41(18)
P1 Fe1 C1 C6 -30.79(15)
P2 Fe1 C1 C6 59.76(16)
C5 C1 C2 C3 0.91(16)
C6 C1 C2 C3 169.24(14)
Fe1 C1 C2 C3 -59.01(10)
C5 C1 C2 C7 -170.61(13)
C6 C1 C2 C7 -2.3(2)
Fe1 C1 C2 C7 129.48(14)
C5 C1 C2 Fe1 59.91(10)
C6 C1 C2 Fe1 -131.76(15)
C37 Fe1 C2 C1 -146.83(9)
C4 Fe1 C2 C1 -81.09(9)
C5 Fe1 C2 C1 -37.76(8)
C3 Fe1 C2 C1 -119.23(12)
P1 Fe1 C2 C1 39.67(10)
P2 Fe1 C2 C1 127.39(8)
C37 Fe1 C2 C3 -27.60(12)
C4 Fe1 C2 C3 38.14(9)
C5 Fe1 C2 C3 81.47(9)
C1 Fe1 C2 C3 119.23(12)
P1 Fe1 C2 C3 158.90(7)
P2 Fe1 C2 C3 -113.38(8)
C37 Fe1 C2 C7 92.38(16)
C4 Fe1 C2 C7 158.13(16)
C5 Fe1 C2 C7 -158.55(16)
C3 Fe1 C2 C7 119.99(18)
C1 Fe1 C2 C7 -120.78(18)
P1 Fe1 C2 C7 -81.11(16)
P2 Fe1 C2 C7 6.61(15)
C1 C2 C3 C4 -1.46(16)
C7 C2 C3 C4 170.02(14)
Fe1 C2 C3 C4 -61.30(10)
C1 C2 C3 C8 -177.88(14)
C7 C2 C3 C8 -6.4(2)
Fe1 C2 C3 C8 122.27(15)
C1 C2 C3 Fe1 59.85(10)
C7 C2 C3 Fe1 -128.67(15)
C37 Fe1 C3 C2 160.10(9)
C4 Fe1 C3 C2 -117.55(12)
C5 Fe1 C3 C2 -79.84(9)
C1 Fe1 C3 C2 -36.64(8)
P1 Fe1 C3 C2 -79.41(19)
P2 Fe1 C3 C2 75.12(8)
C37 Fe1 C3 C4 -82.35(9)
C5 Fe1 C3 C4 37.71(8)
C1 Fe1 C3 C4 80.91(9)
C2 Fe1 C3 C4 117.55(12)
P1 Fe1 C3 C4 38.1(2)
P2 Fe1 C3 C4 -167.33(7)
C37 Fe1 C3 C8 37.71(14)
C4 Fe1 C3 C8 120.06(17)
C5 Fe1 C3 C8 157.77(15)
C1 Fe1 C3 C8 -159.03(15)
C2 Fe1 C3 C8 -122.39(17)
P1 Fe1 C3 C8 158.21(12)
P2 Fe1 C3 C8 -47.27(14)
C2 C3 C4 C5 1.45(16)
C8 C3 C4 C5 177.91(14)
Fe1 C3 C4 C5 -61.38(10)
C2 C3 C4 C9 -173.32(14)
C8 C3 C4 C9 3.1(2)
Fe1 C3 C4 C9 123.84(15)
C2 C3 C4 Fe1 62.84(10)
C8 C3 C4 Fe1 -120.71(14)
C37 Fe1 C4 C5 -141.20(9)
C3 Fe1 C4 C5 117.98(12)
C1 Fe1 C4 C5 38.04(8)
C2 Fe1 C4 C5 80.39(9)
P1 Fe1 C4 C5 -50.55(10)
P2 Fe1 C4 C5 140.15(8)
C37 Fe1 C4 C3 100.82(9)
C5 Fe1 C4 C3 -117.98(12)
C1 Fe1 C4 C3 -79.94(9)
C2 Fe1 C4 C3 -37.59(8)
P1 Fe1 C4 C3 -168.53(7)
P2 Fe1 C4 C3 22.18(12)
C37 Fe1 C4 C9 -20.51(15)
C5 Fe1 C4 C9 120.69(18)
C3 Fe1 C4 C9 -121.33(18)
C1 Fe1 C4 C9 158.73(16)
C2 Fe1 C4 C9 -158.92(16)
P1 Fe1 C4 C9 70.14(15)
P2 Fe1 C4 C9 -99.16(15)
C3 C4 C5 C1 -0.89(16)
C9 C4 C5 C1 173.92(14)
Fe1 C4 C5 C1 -62.30(10)
C3 C4 C5 C10 -169.64(14)
C9 C4 C5 C10 5.2(2)
Fe1 C4 C5 C10 128.95(15)
C3 C4 C5 Fe1 61.41(10)
C9 C4 C5 Fe1 -123.78(15)
C2 C1 C5 C4 -0.01(16)
C6 C1 C5 C4 -168.46(13)
Fe1 C1 C5 C4 61.27(10)
C2 C1 C5 C10 168.81(14)
C6 C1 C5 C10 0.4(2)
Fe1 C1 C5 C10 -129.91(15)
C2 C1 C5 Fe1 -61.28(10)
C6 C1 C5 Fe1 130.28(14)
C37 Fe1 C5 C4 46.64(10)
C3 Fe1 C5 C4 -37.75(8)
C1 Fe1 C5 C4 -117.37(12)
C2 Fe1 C5 C4 -80.38(9)
P1 Fe1 C5 C4 142.36(8)
P2 Fe1 C5 C4 -119.48(10)
C37 Fe1 C5 C1 164.01(8)
C4 Fe1 C5 C1 117.37(12)
C3 Fe1 C5 C1 79.62(9)
C2 Fe1 C5 C1 36.99(8)
P1 Fe1 C5 C1 -100.27(8)
P2 Fe1 C5 C1 -2.11(15)
C37 Fe1 C5 C10 -74.33(16)
C4 Fe1 C5 C10 -120.97(18)
C3 Fe1 C5 C10 -158.72(16)
C1 Fe1 C5 C10 121.66(18)
C2 Fe1 C5 C10 158.66(16)
P1 Fe1 C5 C10 21.39(15)
P2 Fe1 C5 C10 119.56(14)
C31 P2 C11 C12 177.97(9)
C25 P2 C11 C12 -75.00(10)
Fe1 P2 C11 C12 53.68(9)
P2 C11 C12 P1 -49.30(11)
C19 P1 C12 C11 155.82(9)
C13 P1 C12 C11 -97.77(10)
Fe1 P1 C12 C11 24.82(10)
C19 P1 C13 C14 -108.20(12)
C12 P1 C13 C14 142.75(12)
Fe1 P1 C13 C14 23.33(13)
C19 P1 C13 C18 70.03(13)
C12 P1 C13 C18 -39.02(13)
Fe1 P1 C13 C18 -158.44(10)
C18 C13 C14 C15 0.1(2)
P1 C13 C14 C15 178.32(11)
C13 C14 C15 C16 0.2(2)
C14 C15 C16 C17 -0.1(2)
C15 C16 C17 C18 -0.3(2)
C16 C17 C18 C13 0.6(2)
C14 C13 C18 C17 -0.5(2)
P1 C13 C18 C17 -178.72(11)
C13 P1 C19 C24 -154.04(12)
C12 P1 C19 C24 -44.59(13)
Fe1 P1 C19 C24 79.00(12)
C13 P1 C19 C20 29.86(13)
C12 P1 C19 C20 139.32(12)
Fe1 P1 C19 C20 -97.09(12)
C24 C19 C20 C21 -0.4(2)
P1 C19 C20 C21 175.75(11)
C19 C20 C21 C22 0.4(2)
C20 C21 C22 C23 -0.3(2)
C21 C22 C23 C24 0.3(2)
C22 C23 C24 C19 -0.4(2)
C20 C19 C24 C23 0.4(2)
P1 C19 C24 C23 -175.72(11)
C31 P2 C25 C30 -141.03(12)
C11 P2 C25 C30 107.75(12)
Fe1 P2 C25 C30 -8.40(14)
C31 P2 C25 C26 44.05(13)
C11 P2 C25 C26 -67.17(12)
Fe1 P2 C25 C26 176.68(9)
C30 C25 C26 C27 1.1(2)
P2 C25 C26 C27 176.13(11)
C25 C26 C27 C28 -0.3(2)
C26 C27 C28 C29 -0.6(2)
C27 C28 C29 C30 0.6(2)
C26 C25 C30 C29 -1.1(2)
P2 C25 C30 C29 -175.99(12)
C28 C29 C30 C25 0.2(2)
C25 P2 C31 C32 -138.46(12)
C11 P2 C31 C32 -33.36(13)
Fe1 P2 C31 C32 84.67(12)
C25 P2 C31 C36 45.29(13)
C11 P2 C31 C36 150.40(11)
Fe1 P2 C31 C36 -91.58(11)
C36 C31 C32 C33 1.1(2)
P2 C31 C32 C33 -175.12(11)
C31 C32 C33 C34 0.5(2)
C32 C33 C34 C35 -1.4(2)
C33 C34 C35 C36 0.6(2)
C34 C35 C36 C31 1.1(2)
C32 C31 C36 C35 -1.9(2)
P2 C31 C36 C35 174.40(12)
C52 C39 C40 C41 178.63(13)
C38 C39 C40 C41 -0.8(2)
C52 C39 C40 C45 -1.6(2)
C38 C39 C40 C45 178.97(13)
C39 C40 C41 C42 177.34(14)
C45 C40 C41 C42 -2.5(2)
C40 C41 C42 C43 0.8(2)
C41 C42 C43 C44 1.0(2)
C42 C43 C44 C45 -1.1(2)
C43 C44 C45 C46 179.71(14)
C43 C44 C45 C40 -0.5(2)
C39 C40 C45 C46 2.2(2)
C41 C40 C45 C46 -177.96(13)
C39 C40 C45 C44 -177.53(13)
C41 C40 C45 C44 2.3(2)
C44 C45 C46 C47 178.09(13)
C40 C45 C46 C47 -1.7(2)
C44 C45 C46 C53 -3.9(2)
C40 C45 C46 C53 176.33(13)
C45 C46 C47 C48 -179.26(13)
C53 C46 C47 C48 2.8(2)
C45 C46 C47 C52 0.4(2)
C53 C46 C47 C52 -177.60(13)
C46 C47 C48 C49 -179.54(14)
C52 C47 C48 C49 0.8(2)
C47 C48 C49 C50 0.4(2)
C48 C49 C50 C51 -1.2(2)
C49 C50 C51 C52 0.8(2)
C50 C51 C52 C39 179.22(14)
C50 C51 C52 C47 0.5(2)
C40 C39 C52 C51 -178.46(13)
C38 C39 C52 C51 1.0(2)
C40 C39 C52 C47 0.3(2)
C38 C39 C52 C47 179.73(13)
C46 C47 C52 C51 179.11(13)
C48 C47 C52 C51 -1.2(2)
C46 C47 C52 C39 0.3(2)
C48 C47 C52 C39 179.98(13)
C82 C81 C84 C83 -177.79(15)
C80 C81 C84 C83 0.7(3)
C82 C81 C84 C85 2.6(2)
C80 C81 C84 C85 -178.89(16)
